data_4304010
loop_
_publ_author_name
'Thomas S. Teets'
'David V. Partyka'
'James B. Updegraff'
'Thomas G. Gray'

_publ_section_title
;
Homoleptic, Four-Coordinate Azadipyrromethene Complexes of d10 Zinc and
Mercury
;
_journal_name_full 'Inorganic Chemistry'
_journal_page_first 2338
_journal_page_last 2346
_journal_paper_doi 10.1021/ic701190g
_journal_volume 47
_journal_year 2008
_chemical_formula_moiety 'C64 H44 Hg N6, C4 H8 O'
_chemical_formula_sum 'C68 H52 Hg N6 O'
_chemical_formula_weight 1169.75
_chemical_name_systematic
;
 ?
;
_space_group_IT_number 19
_symmetry_cell_setting orthorhombic
_symmetry_space_group_name_Hall 'P 2ac 2ab'
_symmetry_space_group_name_H-M 'P 21 21 21'
_atom_sites_solution_hydrogens geom
_atom_sites_solution_primary direct
_atom_sites_solution_secondary difmap
_audit_creation_method SHELXL-97
_cell_angle_alpha 90.00
_cell_angle_beta 90.00
_cell_angle_gamma 90.00
_cell_formula_units_Z 4
_cell_length_a 12.2174(9)
_cell_length_b 15.6645(12)
_cell_length_c 27.527(2)
_cell_measurement_reflns_used 8660
_cell_measurement_temperature 100(2)
_cell_measurement_theta_max 28.37
_cell_measurement_theta_min 2.23
_cell_volume 5268.1(7)
_computing_cell_refinement 'Bruker SMART'
_computing_data_collection 'Bruker SMART'
_computing_data_reduction 'Bruker SAINT'
_computing_molecular_graphics 'Bruker SHELXTL'
_computing_publication_material 'Bruker SHELXTL'
_computing_structure_refinement 'SHELXL-97 (Sheldrick, 1997)'
_computing_structure_solution 'SHELXS-97 (Sheldrick, 1990)'
_diffrn_ambient_temperature 100(2)
_diffrn_measured_fraction_theta_full 1.000
_diffrn_measured_fraction_theta_max 1.000
_diffrn_measurement_device_type 'Bruker AXS APEX II CCD area detector'
_diffrn_measurement_method 'phi and omega scans'
_diffrn_radiation_monochromator graphite
_diffrn_radiation_source 'fine-focus sealed tube'
_diffrn_radiation_type MoK\a
_diffrn_radiation_wavelength 0.71073
_diffrn_reflns_av_R_equivalents 0.0304
_diffrn_reflns_av_sigmaI/netI 0.0368
_diffrn_reflns_limit_h_max 15
_diffrn_reflns_limit_h_min -15
_diffrn_reflns_limit_k_max 20
_diffrn_reflns_limit_k_min -20
_diffrn_reflns_limit_l_max 35
_diffrn_reflns_limit_l_min -35
_diffrn_reflns_number 60315
_diffrn_reflns_theta_full 27.50
_diffrn_reflns_theta_max 27.50
_diffrn_reflns_theta_min 1.82
_diffrn_standards_decay_% 0
_diffrn_standards_number 0
_exptl_absorpt_coefficient_mu 2.974
_exptl_absorpt_correction_T_max 0.5607
_exptl_absorpt_correction_T_min 0.3681
_exptl_absorpt_correction_type multi-scan
_exptl_absorpt_process_details 'AXScale in APEX2 (Bruker, 2004)'
_exptl_crystal_colour 'metallic green'
_exptl_crystal_density_diffrn 1.475
_exptl_crystal_density_meas ?
_exptl_crystal_density_method .
_exptl_crystal_description Irregular
_exptl_crystal_F_000 2360
_exptl_crystal_size_max 0.42
_exptl_crystal_size_mid 0.39
_exptl_crystal_size_min 0.22
_refine_diff_density_max 0.918
_refine_diff_density_min -0.803
_refine_diff_density_rms 0.058
_refine_ls_abs_structure_details 'Flack H D (1983), Acta Cryst. A39, 876-881'
_refine_ls_abs_structure_Flack -0.003(3)
_refine_ls_extinction_method none
_refine_ls_goodness_of_fit_ref 1.000
_refine_ls_hydrogen_treatment constr
_refine_ls_matrix_type full
_refine_ls_number_parameters 685
_refine_ls_number_reflns 12057
_refine_ls_number_restraints 0
_refine_ls_restrained_S_all 1.000
_refine_ls_R_factor_all 0.0225
_refine_ls_R_factor_gt 0.0187
_refine_ls_shift/su_max 0.021
_refine_ls_shift/su_mean 0.003
_refine_ls_structure_factor_coef Fsqd
_refine_ls_weighting_details 'calc w=1/[\s^2^(Fo^2^)+(0.0024P)^2^+0.7826P] where P=(Fo^2^+2Fc^2^)/3'
_refine_ls_weighting_scheme calc
_refine_ls_wR_factor_gt 0.0420
_refine_ls_wR_factor_ref 0.0430
_reflns_number_gt 11080
_reflns_number_total 12057
_reflns_threshold_expression >2sigma(I)
_cod_data_source_file ic701190g-file002_3.cif
_cod_data_source_block dhg2_0m
_cod_depositor_comments
;
The following automatic conversions were performed:
'_symmetry_cell_setting' value 'Orthorhombic' changed to 'orthorhombic'
according to '/home/saulius/struct/CIF-dictionaries/cif_core.dic'
dictionary named 'cif_core.dic' version 2.4.1 from 2010-06-29.

Automatic conversion script
Id: cif_fix_enum 1527 2010-12-29 10:47:43Z saulius 
;
_cod_original_cell_volume 5268.2(7)
_cod_database_code 4304010

loop_
_symmetry_equiv_pos_as_xyz
'x, y, z'
'-x+1/2, -y, z+1/2'
'-x, y+1/2, -z+1/2'
'x+1/2, -y+1/2, -z'

loop_
_atom_site_label
_atom_site_type_symbol
_atom_site_fract_x
_atom_site_fract_y
_atom_site_fract_z
_atom_site_U_iso_or_equiv
_atom_site_adp_type
_atom_site_occupancy
_atom_site_symmetry_multiplicity
_atom_site_calc_flag
_atom_site_refinement_flags
_atom_site_disorder_assembly
_atom_site_disorder_group
Hg1 Hg 0.748089(8) 0.791650(4) 0.190460(2) 0.01555(3) Uani 1 1 d . . .
C28 C 0.49631(19) 0.69424(15) 0.37808(8) 0.0180(5) Uani 1 1 d . . .
H28 H 0.5537 0.6600 0.3654 0.022 Uiso 1 1 calc R . .
C31 C 0.3290(2) 0.79288(18) 0.41611(9) 0.0256(6) Uani 1 1 d . . .
H31 H 0.2720 0.8271 0.4292 0.031 Uiso 1 1 calc R . .
C27 C 0.45765(18) 0.76392(15) 0.35116(8) 0.0159(5) Uani 1 1 d . . .
C29 C 0.45182(19) 0.67477(16) 0.42298(9) 0.0210(5) Uani 1 1 d . . .
H29 H 0.4792 0.6274 0.4408 0.025 Uiso 1 1 calc R . .
C32 C 0.37235(19) 0.81261(16) 0.37124(9) 0.0207(5) Uani 1 1 d . . .
H32 H 0.3441 0.8599 0.3536 0.025 Uiso 1 1 calc R . .
N2 N 0.68826(15) 0.73519(12) 0.31093(8) 0.0150(4) Uani 1 1 d . . .
N3 N 0.60917(14) 0.79214(12) 0.23521(6) 0.0132(4) Uani 1 1 d . . .
C1 C 0.79334(19) 0.72902(15) 0.30122(9) 0.0132(5) Uani 1 1 d . . .
C3 C 0.49945(17) 0.78372(14) 0.30260(8) 0.0147(4) Uani 1 1 d . . .
C4 C 0.44174(18) 0.82235(14) 0.26525(8) 0.0152(5) Uani 1 1 d . . .
H4 H 0.3688 0.8431 0.2670 0.018 Uiso 1 1 calc R . .
C2 C 0.60697(18) 0.76675(14) 0.28362(8) 0.0133(5) Uani 1 1 d . . .
C5 C 0.51030(18) 0.82542(14) 0.22422(8) 0.0147(5) Uani 1 1 d . . .
N1 N 0.85121(15) 0.76092(12) 0.26100(7) 0.0145(4) Uani 1 1 d . . .
N5 N 0.87719(15) 0.88664(12) 0.08985(7) 0.0159(4) Uani 1 1 d . . .
N4 N 0.84904(15) 0.75126(12) 0.13274(7) 0.0150(4) Uani 1 1 d . . .
N6 N 0.78235(14) 0.93036(12) 0.16400(7) 0.0149(4) Uani 1 1 d . . .
C37 C 0.7420(3) 1.00519(13) 0.17838(7) 0.0170(4) Uani 1 1 d . . .
C34 C 0.82364(18) 0.94146(15) 0.11728(8) 0.0166(5) Uani 1 1 d . . .
C36 C 0.7544(2) 1.06857(13) 0.14095(7) 0.0199(4) Uani 1 1 d . . .
H36 H 0.7310 1.1263 0.1426 0.024 Uiso 1 1 calc R . .
C33 C 0.89573(18) 0.80376(14) 0.09790(8) 0.0151(5) Uani 1 1 d . . .
C38 C 0.68836(18) 1.01746(14) 0.22570(8) 0.0163(5) Uani 1 1 d . . .
C7 C 0.41967(18) 0.93170(15) 0.17068(9) 0.0185(5) Uani 1 1 d . . .
H7 H 0.3966 0.9615 0.1989 0.022 Uiso 1 1 calc R . .
C6 C 0.48281(17) 0.85732(15) 0.17547(8) 0.0152(5) Uani 1 1 d . . .
C51 C 0.98378(19) 0.67745(15) 0.09493(9) 0.0187(5) Uani 1 1 d . . .
H51 H 1.0335 0.6328 0.0874 0.022 Uiso 1 1 calc R . .
C50 C 0.90183(18) 0.67527(14) 0.13111(8) 0.0162(5) Uani 1 1 d . . .
C25 C 0.7528(3) 0.63764(13) 0.45667(7) 0.0235(4) Uani 1 1 d . . .
H25 H 0.7041 0.6631 0.4793 0.028 Uiso 1 1 calc R . .
C19 C 0.96841(18) 0.68583(14) 0.31006(9) 0.0185(5) Uani 1 1 d . . .
H19 H 1.0343 0.6600 0.3210 0.022 Uiso 1 1 calc R . .
C26 C 0.77096(18) 0.67654(15) 0.41263(8) 0.0203(6) Uani 1 1 d . . .
H26 H 0.7335 0.7279 0.4049 0.024 Uiso 1 1 calc R . .
C21 C 0.84397(18) 0.64129(15) 0.37908(8) 0.0163(5) Uani 1 1 d . . .
C18 C 0.95451(18) 0.73496(14) 0.26647(9) 0.0158(5) Uani 1 1 d . . .
C20 C 0.86930(18) 0.68329(14) 0.33275(8) 0.0158(5) Uani 1 1 d . . .
C45 C 0.7403(3) 0.51748(14) 0.20641(9) 0.0261(5) Uani 1 1 d . . .
H45 H 0.6662 0.5052 0.2143 0.031 Uiso 1 1 calc R . .
C44 C 0.7656(2) 0.58435(14) 0.17470(8) 0.0195(6) Uani 1 1 d . . .
H44 H 0.7080 0.6171 0.1609 0.023 Uiso 1 1 calc R . .
C12 C 1.03237(19) 0.82406(15) 0.19922(9) 0.0167(5) Uani 1 1 d . . .
H12 H 0.9695 0.8597 0.2002 0.020 Uiso 1 1 calc R . .
C14 C 1.20663(19) 0.78854(17) 0.16362(9) 0.0228(5) Uani 1 1 d . . .
H14 H 1.2615 0.7988 0.1399 0.027 Uiso 1 1 calc R . .
C16 C 1.13675(18) 0.70649(17) 0.23060(9) 0.0223(5) Uani 1 1 d . . .
H16 H 1.1458 0.6615 0.2534 0.027 Uiso 1 1 calc R . .
C15 C 1.21845(19) 0.72240(16) 0.19641(9) 0.0255(6) Uani 1 1 d . . .
H15 H 1.2823 0.6878 0.1957 0.031 Uiso 1 1 calc R . .
C13 C 1.11401(19) 0.84002(16) 0.16550(9) 0.0204(5) Uani 1 1 d . . .
H13 H 1.1067 0.8864 0.1435 0.024 Uiso 1 1 calc R . .
C48 C 0.9567(2) 0.55374(16) 0.18273(10) 0.0264(6) Uani 1 1 d . . .
H48 H 1.0307 0.5652 0.1744 0.032 Uiso 1 1 calc R . .
C53 C 1.04894(19) 0.78748(16) 0.03296(8) 0.0190(5) Uani 1 1 d . . .
C39 C 0.60344(19) 1.07690(14) 0.22997(9) 0.0185(5) Uani 1 1 d . . .
H39 H 0.5838 1.1112 0.2029 0.022 Uiso 1 1 calc R . .
C49 C 0.87294(19) 0.60372(14) 0.16308(9) 0.0177(5) Uani 1 1 d . . .
C11 C 0.51450(19) 0.81472(16) 0.13323(9) 0.0214(5) Uani 1 1 d . . .
H11 H 0.5566 0.7639 0.1356 0.026 Uiso 1 1 calc R . .
C52 C 0.97869(18) 0.75614(15) 0.07241(9) 0.0177(5) Uani 1 1 d . . .
C42 C 0.6616(2) 0.97927(15) 0.30995(9) 0.0239(5) Uani 1 1 d . . .
H42 H 0.6817 0.9462 0.3375 0.029 Uiso 1 1 calc R . .
C41 C 0.5758(2) 1.03702(16) 0.31325(10) 0.0252(5) Uani 1 1 d . . .
H41 H 0.5365 1.0429 0.3428 0.030 Uiso 1 1 calc R . .
C22 C 0.89548(19) 0.56472(15) 0.39122(9) 0.0197(5) Uani 1 1 d . . .
H22 H 0.9447 0.5393 0.3688 0.024 Uiso 1 1 calc R . .
C17 C 1.04183(18) 0.75598(15) 0.23175(9) 0.0169(5) Uani 1 1 d . . .
C35 C 0.80609(19) 1.03036(15) 0.10259(9) 0.0183(5) Uani 1 1 d . . .
C23 C 0.8764(2) 0.52538(16) 0.43509(9) 0.0238(5) Uani 1 1 d . . .
H23 H 0.9122 0.4732 0.4426 0.029 Uiso 1 1 calc R . .
C30 C 0.36772(19) 0.72368(17) 0.44229(9) 0.0249(6) Uani 1 1 d . . .
H30 H 0.3371 0.7099 0.4730 0.030 Uiso 1 1 calc R . .
C24 C 0.8049(2) 0.56169(16) 0.46837(9) 0.0246(6) Uani 1 1 d . . .
H24 H 0.7918 0.5349 0.4988 0.029 Uiso 1 1 calc R . .
C40 C 0.5479(2) 1.08590(16) 0.27355(9) 0.0229(5) Uani 1 1 d . . .
H40 H 0.4900 1.1261 0.2761 0.028 Uiso 1 1 calc R . .
C59 C 0.83818(19) 1.06636(15) 0.05564(9) 0.0206(5) Uani 1 1 d . . .
C58 C 1.0121(2) 0.84461(16) -0.00216(9) 0.0238(6) Uani 1 1 d . . .
H58 H 0.9382 0.8636 -0.0013 0.029 Uiso 1 1 calc R . .
C60 C 0.8213(2) 1.02250(17) 0.01274(9) 0.0267(6) Uani 1 1 d . . .
H60 H 0.7865 0.9683 0.0134 0.032 Uiso 1 1 calc R . .
C43 C 0.71831(18) 0.96973(15) 0.26630(8) 0.0199(5) Uani 1 1 d . . .
H43 H 0.7775 0.9306 0.2642 0.024 Uiso 1 1 calc R . .
C57 C 1.0809(2) 0.87424(18) -0.03832(9) 0.0303(6) Uani 1 1 d . . .
H57 H 1.0543 0.9134 -0.0619 0.036 Uiso 1 1 calc R . .
C9 C 0.4233(2) 0.91944(17) 0.08394(9) 0.0282(6) Uani 1 1 d . . .
H9 H 0.4033 0.9406 0.0528 0.034 Uiso 1 1 calc R . .
C55 C 1.2267(2) 0.78865(19) -0.00573(10) 0.0372(7) Uani 1 1 d . . .
H55 H 1.3003 0.7692 -0.0070 0.045 Uiso 1 1 calc R . .
C63 C 0.9216(2) 1.18050(18) 0.00983(10) 0.0310(6) Uani 1 1 d . . .
H63 H 0.9560 1.2349 0.0088 0.037 Uiso 1 1 calc R . .
C62 C 0.9054(2) 1.13548(18) -0.03252(10) 0.0324(6) Uani 1 1 d . . .
H62 H 0.9292 1.1587 -0.0626 0.039 Uiso 1 1 calc R . .
C8 C 0.3906(2) 0.96207(16) 0.12550(9) 0.0235(5) Uani 1 1 d . . .
H8 H 0.3480 1.0126 0.1229 0.028 Uiso 1 1 calc R . .
C10 C 0.4855(2) 0.84547(18) 0.08799(9) 0.0287(6) Uani 1 1 d . . .
H10 H 0.5082 0.8160 0.0596 0.034 Uiso 1 1 calc R . .
C64 C 0.8881(2) 1.14694(16) 0.05378(10) 0.0249(6) Uani 1 1 d . . .
H64 H 0.8990 1.1785 0.0829 0.030 Uiso 1 1 calc R . .
C61 C 0.8550(2) 1.05715(19) -0.03145(10) 0.0333(7) Uani 1 1 d . . .
H61 H 0.8432 1.0266 -0.0608 0.040 Uiso 1 1 calc R . .
C46 C 0.8240(2) 0.46939(18) 0.22608(11) 0.0331(7) Uani 1 1 d . . .
H46 H 0.8079 0.4239 0.2477 0.040 Uiso 1 1 calc R . .
C54 C 1.1579(2) 0.75917(18) 0.03027(10) 0.0290(6) Uani 1 1 d . . .
H54 H 1.1844 0.7193 0.0535 0.035 Uiso 1 1 calc R . .
C47 C 0.9323(2) 0.48780(18) 0.21407(11) 0.0364(7) Uani 1 1 d . . .
H47 H 0.9898 0.4546 0.2276 0.044 Uiso 1 1 calc R . .
C56 C 1.1889(2) 0.84676(19) -0.04020(10) 0.0373(7) Uani 1 1 d . . .
H56 H 1.2366 0.8674 -0.0648 0.045 Uiso 1 1 calc R . .
O1 O 0.11861(18) 0.48397(15) 0.08531(9) 0.0509(6) Uani 1 1 d . . .
C68 C 0.0579(3) 0.4716(2) 0.04252(13) 0.0500(9) Uani 1 1 d . . .
H68A H 0.0977 0.4335 0.0199 0.060 Uiso 1 1 calc R . .
H68B H 0.0444 0.5268 0.0261 0.060 Uiso 1 1 calc R . .
C67 C -0.0469(3) 0.4321(3) 0.05799(14) 0.0598(11) Uani 1 1 d . . .
H67A H -0.0820 0.4005 0.0310 0.072 Uiso 1 1 calc R . .
H67B H -0.0985 0.4752 0.0708 0.072 Uiso 1 1 calc R . .
C66 C -0.0064(4) 0.3706(3) 0.09865(16) 0.0794(14) Uani 1 1 d . . .
H66A H -0.0565 0.3715 0.1269 0.095 Uiso 1 1 calc R . .
H66B H -0.0002 0.3114 0.0864 0.095 Uiso 1 1 calc R . .
C65 C 0.1031(3) 0.4059(2) 0.11175(15) 0.0606(11) Uani 1 1 d . . .
H65A H 0.1068 0.4169 0.1471 0.073 Uiso 1 1 calc R . .
H65B H 0.1612 0.3645 0.1032 0.073 Uiso 1 1 calc R . .

loop_
_atom_site_aniso_label
_atom_site_aniso_U_11
_atom_site_aniso_U_22
_atom_site_aniso_U_33
_atom_site_aniso_U_23
_atom_site_aniso_U_13
_atom_site_aniso_U_12
Hg1 0.01426(4) 0.01865(4) 0.01373(4) 0.00376(3) 0.00292(6) 0.00238(6)
C28 0.0142(11) 0.0212(13) 0.0188(12) -0.0021(10) 0.0003(9) -0.0024(9)
C31 0.0209(12) 0.0353(14) 0.0205(13) -0.0058(12) 0.0061(10) 0.0004(11)
C27 0.0118(11) 0.0210(12) 0.0150(12) -0.0014(9) 0.0001(9) -0.0030(9)
C29 0.0196(12) 0.0262(13) 0.0173(13) 0.0029(10) -0.0013(10) -0.0055(10)
C32 0.0182(12) 0.0258(13) 0.0182(12) 0.0001(10) 0.0004(10) 0.0021(9)
N2 0.0136(10) 0.0160(10) 0.0155(11) -0.0026(9) -0.0006(9) 0.0008(7)
N3 0.0106(8) 0.0159(9) 0.0130(9) 0.0014(8) 0.0008(7) 0.0010(8)
C1 0.0176(10) 0.0115(11) 0.0106(12) 0.0017(9) -0.0007(9) -0.0003(8)
C3 0.0136(10) 0.0138(11) 0.0168(12) -0.0001(9) 0.0009(8) -0.0024(8)
C4 0.0119(11) 0.0165(11) 0.0173(12) -0.0016(9) 0.0005(9) 0.0013(9)
C2 0.0143(11) 0.0147(11) 0.0108(11) 0.0008(9) 0.0028(9) 0.0003(9)
C5 0.0161(12) 0.0142(11) 0.0138(12) -0.0018(9) -0.0018(9) -0.0006(9)
N1 0.0118(9) 0.0188(10) 0.0128(10) 0.0000(8) 0.0000(8) 0.0009(7)
N5 0.0138(9) 0.0198(10) 0.0140(10) 0.0028(8) -0.0022(7) -0.0006(8)
N4 0.0155(10) 0.0164(10) 0.0131(10) -0.0007(8) 0.0018(8) 0.0008(8)
N6 0.0117(10) 0.0162(9) 0.0167(10) 0.0021(8) 0.0022(7) 0.0001(7)
C37 0.0104(11) 0.0215(10) 0.0191(10) 0.0007(8) -0.0006(12) -0.0025(11)
C34 0.0143(11) 0.0189(12) 0.0166(12) 0.0021(9) -0.0008(9) -0.0001(9)
C36 0.0184(10) 0.0170(9) 0.0243(11) 0.0047(8) 0.0014(14) 0.0033(14)
C33 0.0137(11) 0.0195(12) 0.0122(11) -0.0006(9) -0.0004(9) -0.0009(9)
C38 0.0156(12) 0.0126(11) 0.0209(13) -0.0023(9) 0.0023(9) -0.0040(9)
C7 0.0170(12) 0.0171(12) 0.0214(13) -0.0010(10) 0.0000(9) -0.0001(9)
C6 0.0112(11) 0.0175(12) 0.0168(12) 0.0014(9) -0.0009(9) -0.0033(9)
C51 0.0167(12) 0.0179(11) 0.0214(13) -0.0052(10) 0.0043(10) 0.0017(9)
C50 0.0150(11) 0.0164(11) 0.0173(12) -0.0009(9) -0.0014(9) -0.0007(9)
C25 0.0226(11) 0.0278(11) 0.0202(10) -0.0007(9) 0.0004(15) 0.0002(16)
C19 0.0161(11) 0.0190(11) 0.0204(12) 0.0030(10) -0.0021(10) 0.0024(9)
C26 0.0177(15) 0.0225(11) 0.0206(12) -0.0014(9) -0.0034(9) 0.0008(9)
C21 0.0160(11) 0.0206(12) 0.0122(11) 0.0008(9) -0.0037(9) -0.0031(9)
C18 0.0131(11) 0.0177(11) 0.0166(12) -0.0001(9) 0.0008(9) 0.0009(9)
C20 0.0170(12) 0.0160(11) 0.0142(12) 0.0008(9) -0.0031(9) 0.0016(9)
C45 0.0204(13) 0.0245(11) 0.0332(12) 0.0053(9) -0.0008(13) -0.0009(13)
C44 0.0248(16) 0.0162(10) 0.0175(11) 0.0011(8) -0.0023(10) 0.0036(11)
C12 0.0158(11) 0.0182(11) 0.0162(13) -0.0028(10) -0.0033(10) -0.0017(9)
C14 0.0143(10) 0.0375(14) 0.0167(12) -0.0023(11) 0.0029(9) -0.0074(10)
C16 0.0169(11) 0.0285(13) 0.0215(13) 0.0049(11) -0.0008(9) 0.0018(10)
C15 0.0144(11) 0.0335(14) 0.0287(14) -0.0025(12) 0.0009(9) 0.0054(9)
C13 0.0207(12) 0.0225(13) 0.0179(13) 0.0016(10) -0.0022(10) -0.0071(10)
C48 0.0182(12) 0.0238(13) 0.0373(17) 0.0064(12) 0.0011(11) -0.0009(10)
C53 0.0209(12) 0.0221(12) 0.0139(12) -0.0065(10) 0.0038(9) -0.0056(10)
C39 0.0189(12) 0.0126(11) 0.0242(13) 0.0021(10) -0.0002(10) 0.0011(9)
C49 0.0216(12) 0.0138(11) 0.0175(12) -0.0024(9) 0.0006(10) 0.0003(9)
C11 0.0173(12) 0.0255(13) 0.0213(13) -0.0001(10) -0.0029(10) 0.0057(9)
C52 0.0153(11) 0.0222(12) 0.0155(12) -0.0051(10) 0.0010(9) -0.0010(9)
C42 0.0305(13) 0.0228(12) 0.0183(13) 0.0007(11) -0.0007(11) -0.0023(10)
C41 0.0280(13) 0.0260(13) 0.0217(14) -0.0052(11) 0.0058(11) -0.0039(10)
C22 0.0172(12) 0.0205(12) 0.0215(13) -0.0004(10) -0.0019(10) 0.0015(9)
C17 0.0140(11) 0.0227(12) 0.0140(12) -0.0018(10) -0.0012(9) -0.0013(9)
C35 0.0152(11) 0.0196(12) 0.0202(13) 0.0060(10) 0.0000(9) 0.0003(9)
C23 0.0261(13) 0.0194(12) 0.0259(14) 0.0055(11) -0.0042(11) -0.0011(10)
C30 0.0202(12) 0.0379(16) 0.0167(13) -0.0035(11) 0.0018(10) -0.0081(11)
C24 0.0292(14) 0.0297(14) 0.0148(13) 0.0053(11) -0.0030(10) -0.0059(11)
C40 0.0209(13) 0.0188(12) 0.0291(15) -0.0052(11) 0.0049(11) 0.0014(10)
C59 0.0157(12) 0.0235(12) 0.0227(13) 0.0096(10) 0.0042(10) 0.0089(10)
C58 0.0267(13) 0.0245(13) 0.0202(14) -0.0034(11) 0.0040(11) -0.0035(11)
C60 0.0240(13) 0.0284(14) 0.0277(15) 0.0103(11) -0.0024(11) 0.0026(11)
C43 0.0207(13) 0.0167(11) 0.0222(13) -0.0013(10) -0.0013(9) 0.0012(8)
C57 0.0418(16) 0.0301(14) 0.0190(13) -0.0018(12) 0.0070(12) -0.0076(13)
C9 0.0323(15) 0.0334(15) 0.0190(14) 0.0070(11) -0.0068(11) 0.0009(12)
C55 0.0236(16) 0.0538(17) 0.0343(15) -0.0090(14) 0.0140(11) -0.0007(13)
C63 0.0286(15) 0.0284(14) 0.0358(17) 0.0131(12) 0.0104(12) 0.0042(11)
C62 0.0303(15) 0.0373(16) 0.0296(16) 0.0190(13) 0.0069(12) 0.0037(12)
C8 0.0216(13) 0.0211(13) 0.0280(14) 0.0041(11) -0.0045(11) 0.0010(10)
C10 0.0335(15) 0.0374(16) 0.0152(13) -0.0038(11) 0.0008(11) 0.0056(12)
C64 0.0231(13) 0.0212(13) 0.0302(15) 0.0069(11) 0.0078(11) 0.0059(10)
C61 0.0321(16) 0.0458(18) 0.0219(15) 0.0077(13) -0.0009(12) 0.0072(13)
C46 0.0252(14) 0.0314(15) 0.0426(18) 0.0172(13) -0.0020(12) -0.0030(12)
C54 0.0252(14) 0.0359(15) 0.0259(15) -0.0044(12) 0.0078(11) 0.0010(11)
C47 0.0259(15) 0.0327(16) 0.0505(19) 0.0177(14) -0.0036(13) 0.0054(12)
C56 0.0384(17) 0.0464(18) 0.0270(16) -0.0086(14) 0.0184(13) -0.0146(14)
O1 0.0442(13) 0.0480(14) 0.0607(16) -0.0207(12) -0.0087(12) 0.0054(11)
C68 0.052(2) 0.051(2) 0.047(2) -0.0230(17) -0.0032(17) 0.0003(17)
C67 0.0365(19) 0.081(3) 0.062(3) -0.032(2) -0.0116(17) 0.0020(18)
C66 0.106(4) 0.068(3) 0.065(3) -0.006(2) -0.015(3) -0.034(3)
C65 0.066(3) 0.045(2) 0.071(3) -0.0078(19) -0.013(2) 0.0219(19)

loop_
_atom_type_symbol
_atom_type_description
_atom_type_scat_dispersion_real
_atom_type_scat_dispersion_imag
_atom_type_scat_source
C C 0.0033 0.0016 'International Tables Vol C Tables 4.2.6.8 and 6.1.1.4'
H H 0.0000 0.0000 'International Tables Vol C Tables 4.2.6.8 and 6.1.1.4'
N N 0.0061 0.0033 'International Tables Vol C Tables 4.2.6.8 and 6.1.1.4'
Hg Hg -2.3894 9.2266 'International Tables Vol C Tables 4.2.6.8 and 6.1.1.4'
O O 0.0106 0.0060 'International Tables Vol C Tables 4.2.6.8 and 6.1.1.4'

loop_
_geom_angle_atom_site_label_1
_geom_angle_atom_site_label_2
_geom_angle_atom_site_label_3
_geom_angle
_geom_angle_site_symmetry_1
_geom_angle_site_symmetry_3
_geom_angle_publ_flag
N3 Hg1 N4 156.50(7) . . ?
N3 Hg1 N6 109.01(7) . . ?
N4 Hg1 N6 86.51(7) . . ?
N3 Hg1 N1 87.11(7) . . ?
N4 Hg1 N1 104.25(7) . . ?
N6 Hg1 N1 110.55(6) . . ?
C29 C28 C27 120.8(2) . . ?
C29 C28 H28 119.6 . . ?
C27 C28 H28 119.6 . . ?
C32 C31 C30 120.7(2) . . ?
C32 C31 H31 119.7 . . ?
C30 C31 H31 119.7 . . ?
C32 C27 C28 117.7(2) . . ?
C32 C27 C3 120.2(2) . . ?
C28 C27 C3 122.0(2) . . ?
C28 C29 C30 120.7(2) . . ?
C28 C29 H29 119.6 . . ?
C30 C29 H29 119.6 . . ?
C31 C32 C27 121.0(2) . . ?
C31 C32 H32 119.5 . . ?
C27 C32 H32 119.5 . . ?
C1 N2 C2 129.5(3) . . ?
C5 N3 C2 107.93(18) . . ?
C5 N3 Hg1 126.44(15) . . ?
C2 N3 Hg1 125.26(14) . . ?
N2 C1 N1 128.7(2) . . ?
N2 C1 C20 122.4(3) . . ?
N1 C1 C20 108.87(19) . . ?
C4 C3 C2 106.00(19) . . ?
C4 C3 C27 126.3(2) . . ?
C2 C3 C27 127.7(2) . . ?
C3 C4 C5 107.92(19) . . ?
C3 C4 H4 126.0 . . ?
C5 C4 H4 126.0 . . ?
N2 C2 N3 128.9(2) . . ?
N2 C2 C3 122.8(2) . . ?
N3 C2 C3 108.23(19) . . ?
N3 C5 C4 109.8(2) . . ?
N3 C5 C6 122.7(2) . . ?
C4 C5 C6 127.5(2) . . ?
C18 N1 C1 106.18(19) . . ?
C18 N1 Hg1 131.19(16) . . ?
C1 N1 Hg1 116.83(14) . . ?
C34 N5 C33 128.5(2) . . ?
C50 N4 C33 107.61(18) . . ?
C50 N4 Hg1 124.55(15) . . ?
C33 N4 Hg1 125.73(15) . . ?
C37 N6 C34 107.40(18) . . ?
C37 N6 Hg1 131.39(15) . . ?
C34 N6 Hg1 118.06(14) . . ?
N6 C37 C36 110.80(19) . . ?
N6 C37 C38 122.92(19) . . ?
C36 C37 C38 126.2(2) . . ?
N5 C34 N6 128.9(2) . . ?
N5 C34 C35 122.3(2) . . ?
N6 C34 C35 108.7(2) . . ?
C35 C36 C37 107.43(19) . . ?
C35 C36 H36 126.3 . . ?
C37 C36 H36 126.3 . . ?
N5 C33 N4 128.4(2) . . ?
N5 C33 C52 122.8(2) . . ?
N4 C33 C52 108.62(19) . . ?
C43 C38 C39 119.0(2) . . ?
C43 C38 C37 121.6(2) . . ?
C39 C38 C37 119.5(2) . . ?
C8 C7 C6 120.9(2) . . ?
C8 C7 H7 119.6 . . ?
C6 C7 H7 119.6 . . ?
C11 C6 C7 118.1(2) . . ?
C11 C6 C5 122.3(2) . . ?
C7 C6 C5 119.5(2) . . ?
C52 C51 C50 107.8(2) . . ?
C52 C51 H51 126.1 . . ?
C50 C51 H51 126.1 . . ?
N4 C50 C51 109.8(2) . . ?
N4 C50 C49 122.5(2) . . ?
C51 C50 C49 127.7(2) . . ?
C26 C25 C24 120.7(2) . . ?
C26 C25 H25 119.6 . . ?
C24 C25 H25 119.6 . . ?
C20 C19 C18 107.1(2) . . ?
C20 C19 H19 126.5 . . ?
C18 C19 H19 126.5 . . ?
C25 C26 C21 120.7(2) . . ?
C25 C26 H26 119.7 . . ?
C21 C26 H26 119.7 . . ?
C22 C21 C26 118.0(2) . . ?
C22 C21 C20 119.9(2) . . ?
C26 C21 C20 122.1(2) . . ?
N1 C18 C19 111.7(2) . . ?
N1 C18 C17 123.0(2) . . ?
C19 C18 C17 125.3(2) . . ?
C19 C20 C1 106.1(2) . . ?
C19 C20 C21 126.8(2) . . ?
C1 C20 C21 127.1(2) . . ?
C46 C45 C44 119.3(3) . . ?
C46 C45 H45 120.3 . . ?
C44 C45 H45 120.3 . . ?
C49 C44 C45 121.2(3) . . ?
C49 C44 H44 119.4 . . ?
C45 C44 H44 119.4 . . ?
C13 C12 C17 120.5(2) . . ?
C13 C12 H12 119.8 . . ?
C17 C12 H12 119.8 . . ?
C15 C14 C13 119.7(2) . . ?
C15 C14 H14 120.1 . . ?
C13 C14 H14 120.1 . . ?
C17 C16 C15 120.7(2) . . ?
C17 C16 H16 119.6 . . ?
C15 C16 H16 119.6 . . ?
C14 C15 C16 120.0(2) . . ?
C14 C15 H15 120.0 . . ?
C16 C15 H15 120.0 . . ?
C14 C13 C12 120.4(2) . . ?
C14 C13 H13 119.8 . . ?
C12 C13 H13 119.8 . . ?
C47 C48 C49 120.3(2) . . ?
C47 C48 H48 119.9 . . ?
C49 C48 H48 119.9 . . ?
C58 C53 C54 118.2(2) . . ?
C58 C53 C52 122.6(2) . . ?
C54 C53 C52 119.2(2) . . ?
C40 C39 C38 120.3(2) . . ?
C40 C39 H39 119.9 . . ?
C38 C39 H39 119.9 . . ?
C44 C49 C48 118.8(2) . . ?
C44 C49 C50 122.3(2) . . ?
C48 C49 C50 118.9(2) . . ?
C10 C11 C6 120.9(2) . . ?
C10 C11 H11 119.6 . . ?
C6 C11 H11 119.6 . . ?
C51 C52 C33 106.0(2) . . ?
C51 C52 C53 127.1(2) . . ?
C33 C52 C53 126.7(2) . . ?
C41 C42 C43 120.1(2) . . ?
C41 C42 H42 120.0 . . ?
C43 C42 H42 120.0 . . ?
C40 C41 C42 119.9(2) . . ?
C40 C41 H41 120.1 . . ?
C42 C41 H41 120.1 . . ?
C23 C22 C21 121.3(2) . . ?
C23 C22 H22 119.4 . . ?
C21 C22 H22 119.4 . . ?
C16 C17 C12 118.6(2) . . ?
C16 C17 C18 119.6(2) . . ?
C12 C17 C18 121.8(2) . . ?
C36 C35 C59 129.5(2) . . ?
C36 C35 C34 105.67(19) . . ?
C59 C35 C34 124.8(2) . . ?
C22 C23 C24 120.2(2) . . ?
C22 C23 H23 119.9 . . ?
C24 C23 H23 119.9 . . ?
C31 C30 C29 119.1(2) . . ?
C31 C30 H30 120.5 . . ?
C29 C30 H30 120.5 . . ?
C23 C24 C25 119.1(2) . . ?
C23 C24 H24 120.4 . . ?
C25 C24 H24 120.4 . . ?
C41 C40 C39 120.6(2) . . ?
C41 C40 H40 119.7 . . ?
C39 C40 H40 119.7 . . ?
C60 C59 C64 118.8(2) . . ?
C60 C59 C35 121.5(2) . . ?
C64 C59 C35 119.7(2) . . ?
C57 C58 C53 121.2(2) . . ?
C57 C58 H58 119.4 . . ?
C53 C58 H58 119.4 . . ?
C61 C60 C59 120.5(3) . . ?
C61 C60 H60 119.7 . . ?
C59 C60 H60 119.7 . . ?
C42 C43 C38 120.2(2) . . ?
C42 C43 H43 119.9 . . ?
C38 C43 H43 119.9 . . ?
C58 C57 C56 120.0(3) . . ?
C58 C57 H57 120.0 . . ?
C56 C57 H57 120.0 . . ?
C8 C9 C10 119.6(2) . . ?
C8 C9 H9 120.2 . . ?
C10 C9 H9 120.2 . . ?
C54 C55 C56 120.4(2) . . ?
C54 C55 H55 119.8 . . ?
C56 C55 H55 119.8 . . ?
C62 C63 C64 120.3(3) . . ?
C62 C63 H63 119.9 . . ?
C64 C63 H63 119.9 . . ?
C63 C62 C61 120.3(3) . . ?
C63 C62 H62 119.9 . . ?
C61 C62 H62 119.9 . . ?
C7 C8 C9 120.4(2) . . ?
C7 C8 H8 119.8 . . ?
C9 C8 H8 119.8 . . ?
C11 C10 C9 120.2(2) . . ?
C11 C10 H10 119.9 . . ?
C9 C10 H10 119.9 . . ?
C63 C64 C59 120.2(3) . . ?
C63 C64 H64 119.9 . . ?
C59 C64 H64 119.9 . . ?
C62 C61 C60 119.9(3) . . ?
C62 C61 H61 120.0 . . ?
C60 C61 H61 120.0 . . ?
C45 C46 C47 119.8(3) . . ?
C45 C46 H46 120.1 . . ?
C47 C46 H46 120.1 . . ?
C55 C54 C53 120.6(3) . . ?
C55 C54 H54 119.7 . . ?
C53 C54 H54 119.7 . . ?
C48 C47 C46 120.6(3) . . ?
C48 C47 H47 119.7 . . ?
C46 C47 H47 119.7 . . ?
C57 C56 C55 119.5(2) . . ?
C57 C56 H56 120.3 . . ?
C55 C56 H56 120.3 . . ?
C68 O1 C65 103.8(3) . . ?
O1 C68 C67 105.8(3) . . ?
O1 C68 H68A 110.6 . . ?
C67 C68 H68A 110.6 . . ?
O1 C68 H68B 110.6 . . ?
C67 C68 H68B 110.6 . . ?
H68A C68 H68B 108.7 . . ?
C68 C67 C66 101.0(3) . . ?
C68 C67 H67A 111.6 . . ?
C66 C67 H67A 111.6 . . ?
C68 C67 H67B 111.6 . . ?
C66 C67 H67B 111.6 . . ?
H67A C67 H67B 109.4 . . ?
C65 C66 C67 103.3(3) . . ?
C65 C66 H66A 111.1 . . ?
C67 C66 H66A 111.1 . . ?
C65 C66 H66B 111.1 . . ?
C67 C66 H66B 111.1 . . ?
H66A C66 H66B 109.1 . . ?
O1 C65 C66 108.1(3) . . ?
O1 C65 H65A 110.1 . . ?
C66 C65 H65A 110.1 . . ?
O1 C65 H65B 110.1 . . ?
C66 C65 H65B 110.1 . . ?
H65A C65 H65B 108.4 . . ?

loop_
_geom_bond_atom_site_label_1
_geom_bond_atom_site_label_2
_geom_bond_distance
_geom_bond_site_symmetry_2
_geom_bond_publ_flag
Hg1 N3 2.0971(17) . ?
Hg1 N4 2.1086(18) . ?
Hg1 N6 2.3297(18) . ?
Hg1 N1 2.3642(19) . ?
C28 C29 1.384(3) . ?
C28 C27 1.401(3) . ?
C28 H28 0.9500 . ?
C31 C32 1.379(3) . ?
C31 C30 1.385(4) . ?
C31 H31 0.9500 . ?
C27 C32 1.405(3) . ?
C27 C3 1.464(3) . ?
C29 C30 1.388(3) . ?
C29 H29 0.9500 . ?
C32 H32 0.9500 . ?
N2 C1 1.315(3) . ?
N2 C2 1.340(3) . ?
N3 C5 1.350(3) . ?
N3 C2 1.391(3) . ?
C1 N1 1.405(3) . ?
C1 C20 1.459(3) . ?
C3 C4 1.386(3) . ?
C3 C2 1.439(3) . ?
C4 C5 1.407(3) . ?
C4 H4 0.9500 . ?
C5 C6 1.471(3) . ?
N1 C18 1.335(3) . ?
N5 C34 1.317(3) . ?
N5 C33 1.336(3) . ?
N4 C50 1.355(3) . ?
N4 C33 1.386(3) . ?
N6 C37 1.332(3) . ?
N6 C34 1.392(3) . ?
C37 C36 1.439(3) . ?
C37 C38 1.470(3) . ?
C34 C35 1.466(3) . ?
C36 C35 1.369(3) . ?
C36 H36 0.9500 . ?
C33 C52 1.441(3) . ?
C38 C43 1.394(3) . ?
C38 C39 1.399(3) . ?
C7 C8 1.378(3) . ?
C7 C6 1.404(3) . ?
C7 H7 0.9500 . ?
C6 C11 1.395(3) . ?
C51 C52 1.381(3) . ?
C51 C50 1.413(3) . ?
C51 H51 0.9500 . ?
C50 C49 1.468(3) . ?
C25 C26 1.375(3) . ?
C25 C24 1.387(3) . ?
C25 H25 0.9500 . ?
C19 C20 1.363(3) . ?
C19 C18 1.436(3) . ?
C19 H19 0.9500 . ?
C26 C21 1.398(3) . ?
C26 H26 0.9500 . ?
C21 C22 1.395(3) . ?
C21 C20 1.468(3) . ?
C18 C17 1.470(3) . ?
C45 C46 1.381(4) . ?
C45 C44 1.398(3) . ?
C45 H45 0.9500 . ?
C44 C49 1.384(4) . ?
C44 H44 0.9500 . ?
C12 C13 1.385(3) . ?
C12 C17 1.397(3) . ?
C12 H12 0.9500 . ?
C14 C15 1.382(3) . ?
C14 C13 1.391(3) . ?
C14 H14 0.9500 . ?
C16 C17 1.395(3) . ?
C16 C15 1.394(3) . ?
C16 H16 0.9500 . ?
C15 H15 0.9500 . ?
C13 H13 0.9500 . ?
C48 C47 1.378(4) . ?
C48 C49 1.397(3) . ?
C48 H48 0.9500 . ?
C53 C58 1.392(3) . ?
C53 C54 1.405(3) . ?
C53 C52 1.469(3) . ?
C39 C40 1.386(3) . ?
C39 H39 0.9500 . ?
C11 C10 1.381(3) . ?
C11 H11 0.9500 . ?
C42 C41 1.387(3) . ?
C42 C43 1.395(3) . ?
C42 H42 0.9500 . ?
C41 C40 1.378(4) . ?
C41 H41 0.9500 . ?
C22 C23 1.376(3) . ?
C22 H22 0.9500 . ?
C35 C59 1.464(3) . ?
C23 C24 1.388(3) . ?
C23 H23 0.9500 . ?
C30 H30 0.9500 . ?
C24 H24 0.9500 . ?
C40 H40 0.9500 . ?
C59 C60 1.381(4) . ?
C59 C64 1.403(4) . ?
C58 C57 1.383(3) . ?
C58 H58 0.9500 . ?
C60 C61 1.394(4) . ?
C60 H60 0.9500 . ?
C43 H43 0.9500 . ?
C57 C56 1.388(4) . ?
C57 H57 0.9500 . ?
C9 C8 1.384(4) . ?
C9 C10 1.390(4) . ?
C9 H9 0.9500 . ?
C55 C54 1.379(3) . ?
C55 C56 1.394(4) . ?
C55 H55 0.9500 . ?
C63 C62 1.377(4) . ?
C63 C64 1.381(4) . ?
C63 H63 0.9500 . ?
C62 C61 1.373(4) . ?
C62 H62 0.9500 . ?
C8 H8 0.9500 . ?
C10 H10 0.9500 . ?
C64 H64 0.9500 . ?
C61 H61 0.9500 . ?
C46 C47 1.394(4) . ?
C46 H46 0.9500 . ?
C54 H54 0.9500 . ?
C47 H47 0.9500 . ?
C56 H56 0.9500 . ?
O1 C68 1.405(4) . ?
O1 C65 1.436(4) . ?
C68 C67 1.485(5) . ?
C68 H68A 0.9900 . ?
C68 H68B 0.9900 . ?
C67 C66 1.556(6) . ?
C67 H67A 0.9900 . ?
C67 H67B 0.9900 . ?
C66 C65 1.492(5) . ?
C66 H66A 0.9900 . ?
C66 H66B 0.9900 . ?
C65 H65A 0.9900 . ?
C65 H65B 0.9900 . ?

loop_
_geom_torsion_atom_site_label_1
_geom_torsion_atom_site_label_2
_geom_torsion_atom_site_label_3
_geom_torsion_atom_site_label_4
_geom_torsion
_geom_torsion_site_symmetry_1
_geom_torsion_site_symmetry_2
_geom_torsion_site_symmetry_3
_geom_torsion_site_symmetry_4
_geom_torsion_publ_flag
C29 C28 C27 C32 -0.3(3) . . . . ?
C29 C28 C27 C3 -177.1(2) . . . . ?
C27 C28 C29 C30 0.2(4) . . . . ?
C30 C31 C32 C27 -0.8(4) . . . . ?
C28 C27 C32 C31 0.6(3) . . . . ?
C3 C27 C32 C31 177.4(2) . . . . ?
N4 Hg1 N3 C5 -76.6(3) . . . . ?
N6 Hg1 N3 C5 52.51(19) . . . . ?
N1 Hg1 N3 C5 163.26(19) . . . . ?
N4 Hg1 N3 C2 111.3(2) . . . . ?
N6 Hg1 N3 C2 -119.63(17) . . . . ?
N1 Hg1 N3 C2 -8.88(18) . . . . ?
C2 N2 C1 N1 6.3(4) . . . . ?
C2 N2 C1 C20 -172.3(2) . . . . ?
C32 C27 C3 C4 -27.0(3) . . . . ?
C28 C27 C3 C4 149.7(2) . . . . ?
C32 C27 C3 C2 153.7(2) . . . . ?
C28 C27 C3 C2 -29.6(3) . . . . ?
C2 C3 C4 C5 2.4(2) . . . . ?
C27 C3 C4 C5 -177.0(2) . . . . ?
C1 N2 C2 N3 8.7(4) . . . . ?
C1 N2 C2 C3 -168.1(2) . . . . ?
C5 N3 C2 N2 -175.6(2) . . . . ?
Hg1 N3 C2 N2 -2.3(3) . . . . ?
C5 N3 C2 C3 1.6(2) . . . . ?
Hg1 N3 C2 C3 174.92(14) . . . . ?
C4 C3 C2 N2 174.9(2) . . . . ?
C27 C3 C2 N2 -5.7(4) . . . . ?
C4 C3 C2 N3 -2.5(2) . . . . ?
C27 C3 C2 N3 176.9(2) . . . . ?
C2 N3 C5 C4 0.0(3) . . . . ?
Hg1 N3 C5 C4 -173.28(15) . . . . ?
C2 N3 C5 C6 -178.8(2) . . . . ?
Hg1 N3 C5 C6 8.0(3) . . . . ?
C3 C4 C5 N3 -1.6(3) . . . . ?
C3 C4 C5 C6 177.1(2) . . . . ?
N2 C1 N1 C18 -177.2(3) . . . . ?
C20 C1 N1 C18 1.6(3) . . . . ?
N2 C1 N1 Hg1 -21.0(3) . . . . ?
C20 C1 N1 Hg1 157.80(14) . . . . ?
N3 Hg1 N1 C18 167.4(2) . . . . ?
N4 Hg1 N1 C18 8.3(2) . . . . ?
N6 Hg1 N1 C18 -83.3(2) . . . . ?
N3 Hg1 N1 C1 18.38(16) . . . . ?
N4 Hg1 N1 C1 -140.77(16) . . . . ?
N6 Hg1 N1 C1 127.61(15) . . . . ?
N3 Hg1 N4 C50 -70.0(3) . . . . ?
N6 Hg1 N4 C50 157.26(18) . . . . ?
N1 Hg1 N4 C50 46.93(18) . . . . ?
N3 Hg1 N4 C33 128.5(2) . . . . ?
N6 Hg1 N4 C33 -4.15(18) . . . . ?
N1 Hg1 N4 C33 -114.48(18) . . . . ?
N3 Hg1 N6 C37 12.3(2) . . . . ?
N4 Hg1 N6 C37 174.2(2) . . . . ?
N1 Hg1 N6 C37 -81.8(2) . . . . ?
N3 Hg1 N6 C34 -144.84(15) . . . . ?
N4 Hg1 N6 C34 17.10(15) . . . . ?
N1 Hg1 N6 C34 121.02(15) . . . . ?
C34 N6 C37 C36 0.6(3) . . . . ?
Hg1 N6 C37 C36 -158.30(18) . . . . ?
C34 N6 C37 C38 178.3(2) . . . . ?
Hg1 N6 C37 C38 19.3(4) . . . . ?
C33 N5 C34 N6 7.6(4) . . . . ?
C33 N5 C34 C35 -177.5(2) . . . . ?
C37 N6 C34 N5 175.4(2) . . . . ?
Hg1 N6 C34 N5 -22.4(3) . . . . ?
C37 N6 C34 C35 -0.1(3) . . . . ?
Hg1 N6 C34 C35 162.07(14) . . . . ?
N6 C37 C36 C35 -0.9(3) . . . . ?
C38 C37 C36 C35 -178.4(3) . . . . ?
C34 N5 C33 N4 11.5(4) . . . . ?
C34 N5 C33 C52 -162.9(2) . . . . ?
C50 N4 C33 N5 -172.8(2) . . . . ?
Hg1 N4 C33 N5 -8.8(3) . . . . ?
C50 N4 C33 C52 2.3(2) . . . . ?
Hg1 N4 C33 C52 166.28(14) . . . . ?
N6 C37 C38 C43 30.7(4) . . . . ?
C36 C37 C38 C43 -152.1(3) . . . . ?
N6 C37 C38 C39 -147.8(3) . . . . ?
C36 C37 C38 C39 29.5(4) . . . . ?
C8 C7 C6 C11 -0.5(3) . . . . ?
C8 C7 C6 C5 -178.6(2) . . . . ?
N3 C5 C6 C11 41.2(3) . . . . ?
C4 C5 C6 C11 -137.3(3) . . . . ?
N3 C5 C6 C7 -140.8(2) . . . . ?
C4 C5 C6 C7 40.7(3) . . . . ?
C33 N4 C50 C51 -0.1(3) . . . . ?
Hg1 N4 C50 C51 -164.36(15) . . . . ?
C33 N4 C50 C49 -179.6(2) . . . . ?
Hg1 N4 C50 C49 16.2(3) . . . . ?
C52 C51 C50 N4 -2.2(3) . . . . ?
C52 C51 C50 C49 177.3(2) . . . . ?
C24 C25 C26 C21 -1.3(4) . . . . ?
C25 C26 C21 C22 1.5(3) . . . . ?
C25 C26 C21 C20 -176.9(2) . . . . ?
C1 N1 C18 C19 -0.2(3) . . . . ?
Hg1 N1 C18 C19 -151.65(16) . . . . ?
C1 N1 C18 C17 -179.6(2) . . . . ?
Hg1 N1 C18 C17 29.0(3) . . . . ?
C20 C19 C18 N1 -1.3(3) . . . . ?
C20 C19 C18 C17 178.0(2) . . . . ?
C18 C19 C20 C1 2.2(3) . . . . ?
C18 C19 C20 C21 -179.0(2) . . . . ?
N2 C1 C20 C19 176.5(2) . . . . ?
N1 C1 C20 C19 -2.4(3) . . . . ?
N2 C1 C20 C21 -2.3(4) . . . . ?
N1 C1 C20 C21 178.8(2) . . . . ?
C22 C21 C20 C19 -35.7(4) . . . . ?
C26 C21 C20 C19 142.7(2) . . . . ?
C22 C21 C20 C1 142.8(2) . . . . ?
C26 C21 C20 C1 -38.7(3) . . . . ?
C46 C45 C44 C49 -0.7(4) . . . . ?
C13 C14 C15 C16 1.2(4) . . . . ?
C17 C16 C15 C14 0.9(4) . . . . ?
C15 C14 C13 C12 -1.6(4) . . . . ?
C17 C12 C13 C14 -0.1(3) . . . . ?
C43 C38 C39 C40 -2.1(3) . . . . ?
C37 C38 C39 C40 176.4(2) . . . . ?
C45 C44 C49 C48 1.5(3) . . . . ?
C45 C44 C49 C50 -178.0(2) . . . . ?
C47 C48 C49 C44 -1.6(4) . . . . ?
C47 C48 C49 C50 178.0(2) . . . . ?
N4 C50 C49 C44 39.2(3) . . . . ?
C51 C50 C49 C44 -140.1(2) . . . . ?
N4 C50 C49 C48 -140.4(2) . . . . ?
C51 C50 C49 C48 40.3(4) . . . . ?
C7 C6 C11 C10 0.7(3) . . . . ?
C5 C6 C11 C10 178.7(2) . . . . ?
C50 C51 C52 C33 3.4(3) . . . . ?
C50 C51 C52 C53 179.2(2) . . . . ?
N5 C33 C52 C51 171.8(2) . . . . ?
N4 C33 C52 C51 -3.6(3) . . . . ?
N5 C33 C52 C53 -4.0(4) . . . . ?
N4 C33 C52 C53 -179.4(2) . . . . ?
C58 C53 C52 C51 148.8(2) . . . . ?
C54 C53 C52 C51 -31.3(4) . . . . ?
C58 C53 C52 C33 -36.2(4) . . . . ?
C54 C53 C52 C33 143.7(2) . . . . ?
C43 C42 C41 C40 -1.0(4) . . . . ?
C26 C21 C22 C23 -0.8(3) . . . . ?
C20 C21 C22 C23 177.7(2) . . . . ?
C15 C16 C17 C12 -2.6(4) . . . . ?
C15 C16 C17 C18 176.8(2) . . . . ?
C13 C12 C17 C16 2.2(3) . . . . ?
C13 C12 C17 C18 -177.2(2) . . . . ?
N1 C18 C17 C16 -159.7(2) . . . . ?
C19 C18 C17 C16 21.1(4) . . . . ?
N1 C18 C17 C12 19.7(4) . . . . ?
C19 C18 C17 C12 -159.6(2) . . . . ?
C37 C36 C35 C59 -180.0(3) . . . . ?
C37 C36 C35 C34 0.8(3) . . . . ?
N5 C34 C35 C36 -176.3(2) . . . . ?
N6 C34 C35 C36 -0.4(3) . . . . ?
N5 C34 C35 C59 4.4(4) . . . . ?
N6 C34 C35 C59 -179.7(2) . . . . ?
C21 C22 C23 C24 -0.1(4) . . . . ?
C32 C31 C30 C29 0.7(4) . . . . ?
C28 C29 C30 C31 -0.4(4) . . . . ?
C22 C23 C24 C25 0.3(4) . . . . ?
C26 C25 C24 C23 0.4(4) . . . . ?
C42 C41 C40 C39 1.1(4) . . . . ?
C38 C39 C40 C41 0.5(4) . . . . ?
C36 C35 C59 C60 -136.3(3) . . . . ?
C34 C35 C59 C60 42.8(3) . . . . ?
C36 C35 C59 C64 44.3(4) . . . . ?
C34 C35 C59 C64 -136.6(2) . . . . ?
C54 C53 C58 C57 -1.2(4) . . . . ?
C52 C53 C58 C57 178.7(2) . . . . ?
C64 C59 C60 C61 1.1(4) . . . . ?
C35 C59 C60 C61 -178.4(2) . . . . ?
C41 C42 C43 C38 -0.7(4) . . . . ?
C39 C38 C43 C42 2.2(3) . . . . ?
C37 C38 C43 C42 -176.2(2) . . . . ?
C53 C58 C57 C56 0.3(4) . . . . ?
C64 C63 C62 C61 0.5(4) . . . . ?
C6 C7 C8 C9 0.1(4) . . . . ?
C10 C9 C8 C7 0.1(4) . . . . ?
C6 C11 C10 C9 -0.5(4) . . . . ?
C8 C9 C10 C11 0.0(4) . . . . ?
C62 C63 C64 C59 0.6(4) . . . . ?
C60 C59 C64 C63 -1.3(4) . . . . ?
C35 C59 C64 C63 178.1(2) . . . . ?
C63 C62 C61 C60 -0.8(4) . . . . ?
C59 C60 C61 C62 0.0(4) . . . . ?
C44 C45 C46 C47 -0.2(4) . . . . ?
C56 C55 C54 C53 -0.3(4) . . . . ?
C58 C53 C54 C55 1.2(4) . . . . ?
C52 C53 C54 C55 -178.7(2) . . . . ?
C49 C48 C47 C46 0.8(5) . . . . ?
C45 C46 C47 C48 0.1(5) . . . . ?
C58 C57 C56 C55 0.6(4) . . . . ?
C54 C55 C56 C57 -0.6(4) . . . . ?
C65 O1 C68 C67 43.4(3) . . . . ?
O1 C68 C67 C66 -38.7(4) . . . . ?
C68 C67 C66 C65 19.2(4) . . . . ?
C68 O1 C65 C66 -29.8(4) . . . . ?
C67 C66 C65 O1 5.5(4) . . . . ?
